data_7128285
loop_
_publ_author_name
'Mondal, Debasmita'
'Pal, Gargi'
'Chowdhury, Chinmay'

_publ_section_title
;
 Palladium(0)-catalysed regioselective cyclisations of 2-amino(tosyl)
 benzamides/sulphonamides: the stereoselective synthesis of
 3-ylidene-[1,4]benzodiazepin-5-ones/benzo[<i>f</i>][1,2,5]thiadiazepine-1,1-dioxides.
;
_journal_issue 44
_journal_name_full 'Chemical communications (Cambridge, England)'
_journal_page_first 5462
_journal_page_last 5465
_journal_paper_doi 10.1039/d1cc00793a
_journal_volume 57
_journal_year 2021
_chemical_formula_moiety 'C22 H20 N2 O4 S2'
_chemical_formula_sum 'C22 H20 N2 O4 S2'
_chemical_formula_weight 440.52
_space_group_crystal_system monoclinic
_space_group_IT_number 14
_space_group_name_Hall '-P 2ybc'
_space_group_name_H-M_alt 'P 1 21/c 1'
_atom_sites_solution_hydrogens mixed
_atom_sites_solution_primary dual
_audit_creation_date 2021-01-03
_audit_creation_method
;
Olex2 1.2
(compiled 2018.05.29 svn.r3508 for OlexSys, GUI svn.r5506)
;
_audit_update_record
;
2021-02-10 deposited with the CCDC.	2021-04-26 downloaded from the CCDC.
;
_cell_angle_alpha 90
_cell_angle_beta 103.033(4)
_cell_angle_gamma 90
_cell_formula_units_Z 4
_cell_length_a 15.9293(11)
_cell_length_b 8.0486(5)
_cell_length_c 16.3016(11)
_cell_measurement_reflns_used 9622
_cell_measurement_temperature 273
_cell_measurement_theta_max 26.64
_cell_measurement_theta_min 2.38
_cell_volume 2036.2(2)
_computing_cell_refinement 'SAINT V8.40A (?, 2016)'
_computing_data_reduction 'SAINT V8.40A (?, 2016)'
_computing_molecular_graphics 'Olex2 (Dolomanov et al., 2009)'
_computing_publication_material 'Olex2 (Dolomanov et al., 2009)'
_computing_structure_refinement 'ShelXL (Sheldrick, 2015)'
_computing_structure_solution 'ShelXT (Sheldrick, 2015)'
_diffrn_ambient_temperature 273
_diffrn_measured_fraction_theta_full 0.973
_diffrn_measured_fraction_theta_max 0.937
_diffrn_measurement_device_type 'Bruker APEX-II CCD'
_diffrn_measurement_method '\f and \w scans'
_diffrn_radiation_type CuK\a
_diffrn_radiation_wavelength 1.54184
_diffrn_reflns_av_R_equivalents 0.0968
_diffrn_reflns_av_unetI/netI 0.0376
_diffrn_reflns_Laue_measured_fraction_full 0.973
_diffrn_reflns_Laue_measured_fraction_max 0.937
_diffrn_reflns_limit_h_max 19
_diffrn_reflns_limit_h_min -19
_diffrn_reflns_limit_k_max 9
_diffrn_reflns_limit_k_min -9
_diffrn_reflns_limit_l_max 18
_diffrn_reflns_limit_l_min -18
_diffrn_reflns_number 58258
_diffrn_reflns_point_group_measured_fraction_full 0.973
_diffrn_reflns_point_group_measured_fraction_max 0.937
_diffrn_reflns_theta_full 67.684
_diffrn_reflns_theta_max 69.883
_diffrn_reflns_theta_min 2.847
_diffrn_standards_number 0
_exptl_absorpt_coefficient_mu 2.651
_exptl_absorpt_correction_T_max 0.7456
_exptl_absorpt_correction_T_min 0.6875
_exptl_absorpt_correction_type multi-scan
_exptl_absorpt_process_details
'SADABS-2016/2 (Bruker,2016/2) was used for absorption correction. wR2(int) was 0.0819 before and 0.0593 after correction. The Ratio of minimum to maximum transmission is 0.9221. The \l/2 correction factor is Not present.'
_exptl_crystal_colour 'dull dark white'
_exptl_crystal_colour_lustre dull
_exptl_crystal_colour_modifier dark
_exptl_crystal_colour_primary white
_exptl_crystal_density_diffrn 1.437
_exptl_crystal_description plate
_exptl_crystal_F_000 920
_exptl_crystal_preparation 'Pet ether in DCM'
_exptl_crystal_recrystallization_method 'slow evaporation'
_exptl_crystal_size_max 0.255
_exptl_crystal_size_mid 0.24
_exptl_crystal_size_min 0.02
_refine_diff_density_max 0.363
_refine_diff_density_min -0.367
_refine_diff_density_rms 0.082
_refine_ls_extinction_coef 0.0028(3)
_refine_ls_extinction_expression Fc^*^=kFc[1+0.001xFc^2^\l^3^/sin(2\q)]^-1/4^
_refine_ls_extinction_method 'SHELXL-2018/3 (Sheldrick 2018)'
_refine_ls_goodness_of_fit_ref 1.274
_refine_ls_hydrogen_treatment mixed
_refine_ls_matrix_type full
_refine_ls_number_parameters 278
_refine_ls_number_reflns 3606
_refine_ls_number_restraints 0
_refine_ls_restrained_S_all 1.274
_refine_ls_R_factor_all 0.0670
_refine_ls_R_factor_gt 0.0667
_refine_ls_shift/su_max 0.000
_refine_ls_shift/su_mean 0.000
_refine_ls_structure_factor_coef Fsqd
_refine_ls_weighting_details 'w=1/[\s^2^(Fo^2^)+6.6871P] where P=(Fo^2^+2Fc^2^)/3'
_refine_ls_weighting_scheme calc
_refine_ls_wR_factor_gt 0.1408
_refine_ls_wR_factor_ref 0.1410
_reflns_Friedel_coverage 0.000
_reflns_number_gt 3591
_reflns_number_total 3606
_reflns_threshold_expression 'I > 2\s(I)'
_cod_data_source_file d1cc00793a2.cif
_cod_data_source_block gpg_2_15_0m_a
_cod_depositor_comments
;
Adding full bibliography for 7128282--7128285.cif.

2025-01-30
Z value and formula fixed to values more according to usual
chemical conventions.                 miguel
;
_cod_original_formula_sum 'C11 H10 N O2 S'
_cod_original_formula_weight 220.26
_cod_original_formula_moiety '0.5(C22 H20 N2 O4 S2)'
_cod_original_formula_units_Z 8
_cod_database_code 7128285
_shelx_shelxl_version_number 2018/3
_shelx_space_group_comment
;
The symmetry employed for this shelxl refinement is uniquely defined
by the following loop, which should always be used as a source of
symmetry information in preference to the above space-group names.
They are only intended as comments.
;
_shelx_estimated_absorpt_t_max 0.949
_shelx_estimated_absorpt_t_min 0.551
_olex2_refinement_description
;
1. Fixed Uiso
 At 1.2 times of:
  All C(H,H) groups, H11 of C11, H21 of C21, H10 of C10, H2 of C2, H13 of C13,
   H17 of C17, H5 of C5, H18 of C18, H12 of C12, H4 of C4, H3 of C3, H20 of C20,
   H14 of C14
 At 1.5 times of:
  All C(H,H,H) groups, H15A of C15
2.a Secondary CH2 refined with riding coordinates:
 C7(H7A,H7B)
2.b Aromatic/amide H refined with riding coordinates:
 C14(H14), C13(H13), C2(H2), C10(H10), C21(H21), C11(H11), C17(H17), C5(H5),
 C18(H18), C12(H12), C4(H4), C3(H3), C20(H20)
2.c Idealised Me refined as rotating group:
 C22(H22A,H22B,H22C)
2.d Idealised tetrahedral OH refined as rotating group:
 C15(H15A)
;
_olex2_submission_original_sample_id GPG-3-S02
_olex2_submission_special_instructions 'No special instructions were received'

loop_
_space_group_symop_operation_xyz
'x, y, z'
'-x, y+1/2, -z+1/2'
'-x, -y, -z'
'x, -y-1/2, z-1/2'

loop_
_atom_site_label
_atom_site_type_symbol
_atom_site_fract_x
_atom_site_fract_y
_atom_site_fract_z
_atom_site_U_iso_or_equiv
_atom_site_adp_type
_atom_site_occupancy
_atom_site_site_symmetry_order
_atom_site_calc_flag
_atom_site_refinement_flags_posn
_atom_site_refinement_flags_adp
_atom_site_refinement_flags_occupancy
_atom_site_disorder_assembly
_atom_site_disorder_group
S1 S 0.31305(6) 0.13521(11) 0.54043(6) 0.0203(3) Uani 1 1 d . . . . .
S2 S 0.17745(6) 0.49034(11) 0.39541(6) 0.0210(3) Uani 1 1 d . . . . .
O2 O 0.26401(16) 0.1121(3) 0.45518(16) 0.0240(6) Uani 1 1 d . . . . .
O3 O 0.21906(18) 0.5205(3) 0.32678(16) 0.0282(6) Uani 1 1 d . . . . .
O1 O 0.33888(17) -0.0046(3) 0.59516(18) 0.0269(6) Uani 1 1 d . . . . .
O4 O 0.12593(17) 0.3469(3) 0.39502(18) 0.0290(7) Uani 1 1 d . . . . .
N2 N 0.25352(19) 0.4871(4) 0.48338(19) 0.0207(7) Uani 1 1 d . . . . .
N1 N 0.39854(19) 0.2315(4) 0.52973(19) 0.0200(7) Uani 1 1 d . . . . .
C6 C 0.2362(2) 0.4336(5) 0.5636(2) 0.0194(8) Uani 1 1 d . . . . .
C9 C 0.4700(2) 0.2394(4) 0.6039(2) 0.0207(8) Uani 1 1 d . . . . .
C16 C 0.1120(2) 0.6619(4) 0.4024(2) 0.0209(8) Uani 1 1 d . . . . .
C1 C 0.2612(2) 0.2753(5) 0.5977(2) 0.0206(8) Uani 1 1 d . . . . .
C14 C 0.4668(2) 0.3322(5) 0.6766(2) 0.0249(8) Uani 1 1 d . . . . .
H14 H 0.417268 0.391824 0.678399 0.030 Uiso 1 1 calc R . . . .
C7 C 0.3428(2) 0.5168(4) 0.4795(2) 0.0227(8) Uani 1 1 d . . . . .
H7A H 0.372943 0.567128 0.532013 0.027 Uiso 1 1 calc R . . . .
H7B H 0.343984 0.595073 0.434568 0.027 Uiso 1 1 calc R . . . .
C8 C 0.3891(2) 0.3618(5) 0.4648(2) 0.0226(8) Uani 1 1 d . . . . .
C13 C 0.5368(3) 0.3359(5) 0.7458(2) 0.0269(9) Uani 1 1 d . . . . .
H13 H 0.534591 0.398369 0.793242 0.032 Uiso 1 1 calc R . . . .
C2 C 0.2500(2) 0.2321(5) 0.6787(2) 0.0265(9) Uani 1 1 d . . . . .
H2 H 0.267936 0.128407 0.701123 0.032 Uiso 1 1 calc R . . . .
C19 C 0.0007(3) 0.9282(5) 0.3913(3) 0.0258(9) Uani 1 1 d . . . . .
C10 C 0.5416(2) 0.1499(5) 0.6001(3) 0.0243(8) Uani 1 1 d . . . . .
H10 H 0.544164 0.088280 0.552477 0.029 Uiso 1 1 calc R . . . .
C21 C 0.0313(3) 0.6357(5) 0.4135(3) 0.0283(9) Uani 1 1 d . . . . .
H21 H 0.013220 0.529404 0.423928 0.034 Uiso 1 1 calc R . . . .
C11 C 0.6109(2) 0.1534(5) 0.6696(3) 0.0261(9) Uani 1 1 d . . . . .
H11 H 0.660187 0.092798 0.667934 0.031 Uiso 1 1 calc R . . . .
C17 C 0.1394(2) 0.8211(5) 0.3896(2) 0.0237(8) Uani 1 1 d . . . . .
H17 H 0.195988 0.839095 0.385491 0.028 Uiso 1 1 calc R . . . .
C5 C 0.1983(2) 0.5428(5) 0.6098(2) 0.0257(9) Uani 1 1 d . . . . .
H5 H 0.180387 0.646816 0.587854 0.031 Uiso 1 1 calc R . . . .
C18 C 0.0832(3) 0.9528(5) 0.3831(3) 0.0274(9) Uani 1 1 d . . . . .
H18 H 0.101465 1.059003 0.372995 0.033 Uiso 1 1 calc R . . . .
C12 C 0.6085(2) 0.2459(5) 0.7424(2) 0.0257(9) Uani 1 1 d . . . . .
H12 H 0.655735 0.245732 0.787942 0.031 Uiso 1 1 calc R . . . .
C15 C 0.4203(3) 0.3367(5) 0.3963(3) 0.0310(9) Uani 1 1 d . . . . .
H15A H 0.444176 0.245932 0.399588 0.046 Uiso 1 1 calc GR . . . .
C4 C 0.1866(3) 0.4973(5) 0.6905(3) 0.0288(9) Uani 1 1 d . . . . .
H4 H 0.161005 0.572300 0.720749 0.035 Uiso 1 1 calc R . . . .
C3 C 0.2124(2) 0.3431(5) 0.7251(2) 0.0282(9) Uani 1 1 d . . . . .
H3 H 0.204829 0.314610 0.778227 0.034 Uiso 1 1 calc R . . . .
C20 C -0.0234(3) 0.7691(5) 0.4092(3) 0.0290(9) Uani 1 1 d . . . . .
H20 H -0.078189 0.752135 0.418620 0.035 Uiso 1 1 calc R . . . .
C22 C -0.0610(3) 1.0700(5) 0.3795(3) 0.0363(10) Uani 1 1 d . . . . .
H22A H -0.029610 1.172702 0.384523 0.054 Uiso 1 1 calc GR . . . .
H22B H -0.094263 1.065401 0.421785 0.054 Uiso 1 1 calc GR . . . .
H22C H -0.098776 1.063119 0.324727 0.054 Uiso 1 1 calc GR . . . .
H15B H 0.414(3) 0.422(6) 0.355(3) 0.033(12) Uiso 1 1 d . . . . .

loop_
_atom_site_aniso_label
_atom_site_aniso_U_11
_atom_site_aniso_U_22
_atom_site_aniso_U_33
_atom_site_aniso_U_23
_atom_site_aniso_U_13
_atom_site_aniso_U_12
S1 0.0222(5) 0.0131(4) 0.0261(5) 0.0020(4) 0.0063(4) -0.0005(3)
S2 0.0271(5) 0.0130(4) 0.0225(5) -0.0007(3) 0.0045(4) 0.0012(3)
O2 0.0257(14) 0.0167(13) 0.0286(15) -0.0028(11) 0.0042(11) -0.0007(11)
O3 0.0344(15) 0.0296(15) 0.0224(14) 0.0012(12) 0.0104(12) 0.0092(12)
O1 0.0253(14) 0.0159(13) 0.0391(16) 0.0082(12) 0.0067(12) 0.0021(11)
O4 0.0285(14) 0.0125(13) 0.0430(17) 0.0004(12) 0.0019(12) -0.0027(11)
N2 0.0239(16) 0.0175(15) 0.0207(16) 0.0024(13) 0.0051(13) 0.0003(13)
N1 0.0191(15) 0.0154(15) 0.0255(17) 0.0021(13) 0.0050(12) -0.0024(12)
C6 0.0204(18) 0.0203(19) 0.0169(18) 0.0013(15) 0.0030(14) -0.0032(14)
C9 0.0232(18) 0.0156(17) 0.0240(19) 0.0028(15) 0.0067(15) -0.0011(14)
C16 0.0237(19) 0.0165(18) 0.0217(19) -0.0014(15) 0.0037(15) -0.0009(15)
C1 0.0177(17) 0.0183(18) 0.026(2) -0.0005(15) 0.0056(15) 0.0000(14)
C14 0.0223(19) 0.0215(19) 0.031(2) 0.0001(17) 0.0071(16) -0.0013(15)
C7 0.0258(19) 0.0146(18) 0.028(2) 0.0039(15) 0.0076(16) -0.0035(15)
C8 0.0217(18) 0.0191(19) 0.027(2) 0.0026(16) 0.0054(15) -0.0046(15)
C13 0.031(2) 0.025(2) 0.026(2) -0.0030(17) 0.0089(17) -0.0059(17)
C2 0.026(2) 0.024(2) 0.028(2) 0.0061(17) 0.0036(16) -0.0037(16)
C19 0.028(2) 0.0195(19) 0.028(2) -0.0062(16) 0.0031(16) 0.0040(16)
C10 0.0258(19) 0.0177(18) 0.030(2) -0.0020(16) 0.0084(16) -0.0004(15)
C21 0.030(2) 0.0161(19) 0.040(2) -0.0006(17) 0.0096(18) -0.0042(16)
C11 0.0243(19) 0.0194(19) 0.035(2) 0.0050(17) 0.0070(16) -0.0009(16)
C17 0.0241(19) 0.0168(18) 0.032(2) 0.0013(16) 0.0096(16) -0.0001(15)
C5 0.026(2) 0.0202(19) 0.031(2) -0.0026(17) 0.0066(16) 0.0003(16)
C18 0.033(2) 0.0130(18) 0.037(2) 0.0022(17) 0.0097(18) 0.0005(16)
C12 0.0249(19) 0.0218(19) 0.029(2) 0.0043(17) 0.0033(16) -0.0065(16)
C15 0.036(2) 0.024(2) 0.035(2) 0.0073(19) 0.0138(19) 0.0019(18)
C4 0.029(2) 0.028(2) 0.031(2) -0.0067(18) 0.0110(17) -0.0019(17)
C3 0.028(2) 0.035(2) 0.023(2) 0.0001(18) 0.0087(16) -0.0051(18)
C20 0.0209(19) 0.022(2) 0.044(2) -0.0033(18) 0.0074(17) -0.0008(16)
C22 0.035(2) 0.025(2) 0.044(3) -0.0052(19) 0.000(2) 0.0076(18)

loop_
_atom_type_symbol
_atom_type_description
_atom_type_scat_dispersion_real
_atom_type_scat_dispersion_imag
_atom_type_scat_source
C C 0.0181 0.0091 'International Tables Vol C Tables 4.2.6.8 and 6.1.1.4'
H H 0.0000 0.0000 'International Tables Vol C Tables 4.2.6.8 and 6.1.1.4'
N N 0.0311 0.0180 'International Tables Vol C Tables 4.2.6.8 and 6.1.1.4'
O O 0.0492 0.0322 'International Tables Vol C Tables 4.2.6.8 and 6.1.1.4'
S S 0.3331 0.5567 'International Tables Vol C Tables 4.2.6.8 and 6.1.1.4'

loop_
_geom_angle_atom_site_label_1
_geom_angle_atom_site_label_2
_geom_angle_atom_site_label_3
_geom_angle
_geom_angle_site_symmetry_1
_geom_angle_site_symmetry_3
_geom_angle_publ_flag
O2 S1 N1 104.18(16) . . ?
O2 S1 C1 111.82(16) . . ?
O1 S1 O2 120.88(16) . . ?
O1 S1 N1 108.25(16) . . ?
O1 S1 C1 105.78(17) . . ?
N1 S1 C1 104.81(16) . . ?
O3 S2 N2 107.43(16) . . ?
O3 S2 C16 107.56(17) . . ?
O4 S2 O3 120.05(18) . . ?
O4 S2 N2 107.54(16) . . ?
O4 S2 C16 106.91(17) . . ?
N2 S2 C16 106.67(17) . . ?
C6 N2 S2 122.1(2) . . ?
C7 N2 S2 119.4(2) . . ?
C7 N2 C6 118.0(3) . . ?
C9 N1 S1 116.8(2) . . ?
C9 N1 C8 119.8(3) . . ?
C8 N1 S1 117.9(2) . . ?
C1 C6 N2 121.7(3) . . ?
C5 C6 N2 119.6(3) . . ?
C5 C6 C1 118.6(3) . . ?
C14 C9 N1 123.3(3) . . ?
C10 C9 N1 116.3(3) . . ?
C10 C9 C14 120.5(4) . . ?
C21 C16 S2 118.9(3) . . ?
C21 C16 C17 120.4(4) . . ?
C17 C16 S2 120.5(3) . . ?
C6 C1 S1 119.2(3) . . ?
C6 C1 C2 120.4(3) . . ?
C2 C1 S1 120.3(3) . . ?
C13 C14 C9 121.1(4) . . ?
N2 C7 C8 113.0(3) . . ?
N1 C8 C7 116.9(3) . . ?
C15 C8 N1 119.7(4) . . ?
C15 C8 C7 123.4(4) . . ?
C12 C13 C14 118.6(4) . . ?
C3 C2 C1 120.7(4) . . ?
C18 C19 C20 118.2(4) . . ?
C18 C19 C22 119.9(4) . . ?
C20 C19 C22 121.9(4) . . ?
C9 C10 C11 118.1(4) . . ?
C16 C21 C20 118.7(4) . . ?
C10 C11 C12 122.0(4) . . ?
C18 C17 C16 120.2(4) . . ?
C6 C5 C4 120.5(4) . . ?
C19 C18 C17 120.4(4) . . ?
C13 C12 C11 119.8(4) . . ?
C3 C4 C5 121.3(4) . . ?
C4 C3 C2 118.6(4) . . ?
C21 C20 C19 122.0(4) . . ?

loop_
_geom_bond_atom_site_label_1
_geom_bond_atom_site_label_2
_geom_bond_distance
_geom_bond_site_symmetry_2
_geom_bond_publ_flag
S1 O2 1.445(3) . ?
S1 O1 1.437(3) . ?
S1 N1 1.610(3) . ?
S1 C1 1.781(4) . ?
S2 O3 1.444(3) . ?
S2 O4 1.416(3) . ?
S2 N2 1.656(3) . ?
S2 C16 1.749(4) . ?
N2 C6 1.461(5) . ?
N2 C7 1.457(5) . ?
N1 C9 1.463(5) . ?
N1 C8 1.474(5) . ?
C6 C1 1.411(5) . ?
C6 C5 1.382(5) . ?
C9 C14 1.411(5) . ?
C9 C10 1.362(5) . ?
C16 C21 1.355(5) . ?
C16 C17 1.384(5) . ?
C1 C2 1.415(5) . ?
C14 C13 1.397(6) . ?
C7 C8 1.497(5) . ?
C8 C15 1.337(6) . ?
C13 C12 1.364(6) . ?
C2 C3 1.390(6) . ?
C19 C18 1.365(6) . ?
C19 C20 1.387(6) . ?
C19 C22 1.489(5) . ?
C10 C11 1.392(6) . ?
C21 C20 1.374(6) . ?
C11 C12 1.408(6) . ?
C17 C18 1.376(5) . ?
C5 C4 1.417(6) . ?
C4 C3 1.387(6) . ?
